data_4108113
loop_
_publ_author_name
'Jong-Dae Lee'
'Sung-Kwan Kim'
'Tae-Jin Kim'
'Won-Sik Han'
'Young-Joo Lee'
'Dae-Hwan Yoo'
'Minserk Cheong'
'Jaejung Ko'
'Sang Ook Kang'

_publ_contact_author_address
;
Department of Chemistry, Chosun University 375 Seosuk, Dong-gu, Gwangju
501-759, South Korea
Department of Chemistry, Korea University 208 Seochang, Chochiwon, Chungnam
339-700, South Korea
Samsung Total Petrochemicals Co., Catalyst and Process Development
Department of Chemistry and Reserch Institute For Basic Sciences
Kyung Hee University, Seoul 130-701, South Korea
;
_publ_contact_author_email sangok@korea.ac.kr
_publ_contact_author_fax 82-41-867-5396
_publ_contact_author_phone 82-41-860-1334
_publ_section_title
;
 Dicarbollylamine Ligand as a Tunable Template for \s,\s- and
 \p,\s-Bonding Modes: Syntheses, Structures, and Theoretical Studies of
 \h5:\h1-Coordinated Constrained-Geometry Group 13 Metal Complexes
;
_journal_name_full 'Journal of the American Chemical Society'
_journal_page_first 9904
_journal_page_last 9917
_journal_paper_doi 10.1021/ja802163q
_journal_volume 130
_journal_year 2008
_chemical_formula_sum 'C19 H31 B9 Ga N'
_chemical_formula_weight 440.46
_chemical_name_systematic
;
 ?
;
_space_group_IT_number 14
_symmetry_cell_setting monoclinic
_symmetry_space_group_name_Hall '-P 2yn'
_symmetry_space_group_name_H-M 'P 1 21/n 1'
_atom_sites_solution_hydrogens geom
_atom_sites_solution_primary direct
_atom_sites_solution_secondary difmap
_audit_creation_method SHELXL-97
_cell_angle_alpha 90.00
_cell_angle_beta 99.787(2)
_cell_angle_gamma 90.00
_cell_formula_units_Z 4
_cell_length_a 11.8146(8)
_cell_length_b 13.8235(10)
_cell_length_c 13.9164(10)
_cell_measurement_reflns_used 2559
_cell_measurement_temperature 293(2)
_cell_measurement_theta_max 22.188
_cell_measurement_theta_min 2.287
_cell_volume 2239.7(3)
_computing_cell_refinement 'SMART (Bruker, 1999)'
_computing_data_collection 'SMART (Bruker, 1999)'
_computing_data_reduction 'SAINT-Plus (Bruker, 1999)'
_computing_molecular_graphics 'Ortep-3 for Windows (Farrugia, 1997)'
_computing_publication_material 'SHELXL-97 (Sheldrick, 1997)'
_computing_structure_refinement 'SHELXL-97 (Sheldrick, 1997)'
_computing_structure_solution 'SHELXS-97 (Sheldrick, 1997)'
_diffrn_ambient_temperature 293(2)
_diffrn_measured_fraction_theta_full 0.998
_diffrn_measured_fraction_theta_max 0.998
_diffrn_measurement_device_type 'Bruker SMART 1000 CCD diffractometer'
_diffrn_measurement_method \w-scans
_diffrn_radiation_monochromator graphite
_diffrn_radiation_source 'fine-focus sealed tube'
_diffrn_radiation_type MoK\a
_diffrn_radiation_wavelength 0.71073
_diffrn_reflns_av_R_equivalents 0.0513
_diffrn_reflns_av_sigmaI/netI 0.0673
_diffrn_reflns_limit_h_max 15
_diffrn_reflns_limit_h_min -10
_diffrn_reflns_limit_k_max 18
_diffrn_reflns_limit_k_min -18
_diffrn_reflns_limit_l_max 18
_diffrn_reflns_limit_l_min -18
_diffrn_reflns_number 16164
_diffrn_reflns_theta_full 28.31
_diffrn_reflns_theta_max 28.31
_diffrn_reflns_theta_min 2.09
_exptl_absorpt_coefficient_mu 1.235
_exptl_absorpt_correction_T_max 0.8470
_exptl_absorpt_correction_T_min 0.7702
_exptl_absorpt_correction_type multi-scan
_exptl_absorpt_process_details 'SADABS (Sheldrick, 1996)'
_exptl_crystal_colour colorless
_exptl_crystal_density_diffrn 1.306
_exptl_crystal_description block
_exptl_crystal_F_000 912
_exptl_crystal_size_max 0.22
_exptl_crystal_size_mid 0.21
_exptl_crystal_size_min 0.14
_refine_diff_density_max 0.556
_refine_diff_density_min -0.495
_refine_diff_density_rms 0.070
_refine_ls_extinction_method none
_refine_ls_goodness_of_fit_ref 1.035
_refine_ls_hydrogen_treatment constr
_refine_ls_matrix_type full
_refine_ls_number_parameters 282
_refine_ls_number_reflns 5567
_refine_ls_number_restraints 0
_refine_ls_restrained_S_all 1.035
_refine_ls_R_factor_all 0.1091
_refine_ls_R_factor_gt 0.0501
_refine_ls_shift/su_max 0.003
_refine_ls_shift/su_mean 0.000
_refine_ls_structure_factor_coef Fsqd
_refine_ls_weighting_details 'calc w=1/[\s^2^(Fo^2^)+(0.0692P)^2^+0.0000P] where P=(Fo^2^+2Fc^2^)/3'
_refine_ls_weighting_scheme calc
_refine_ls_wR_factor_gt 0.1185
_refine_ls_wR_factor_ref 0.1407
_reflns_number_gt 3229
_reflns_number_total 5567
_reflns_threshold_expression >2sigma(I)
_cod_data_source_file ja802163q-file003_kor108m.cif
_cod_data_source_block kor108m
_cod_database_code 4108113

loop_
_symmetry_equiv_pos_as_xyz
'x, y, z'
'-x+1/2, y+1/2, -z+1/2'
'-x, -y, -z'
'x-1/2, -y-1/2, z-1/2'

loop_
_atom_site_label
_atom_site_type_symbol
_atom_site_fract_x
_atom_site_fract_y
_atom_site_fract_z
_atom_site_U_iso_or_equiv
_atom_site_adp_type
_atom_site_occupancy
_atom_site_symmetry_multiplicity
_atom_site_calc_flag
_atom_site_refinement_flags
Ga Ga 0.39993(3) 0.73057(3) 0.20921(3) 0.04361(14) Uani 1 1 d .
N N 0.5148(2) 0.85089(18) 0.23493(18) 0.0363(6) Uani 1 1 d .
B1 B 0.5762(4) 0.4627(3) 0.2909(3) 0.0508(11) Uani 1 1 d .
H1 H 0.6098 0.3900 0.3114 0.061 Uiso 1 1 calc R
B2 B 0.6664(4) 0.5578(3) 0.2679(3) 0.0435(9) Uani 1 1 d .
H2 H 0.7597 0.5486 0.2729 0.052 Uiso 1 1 calc R
B3 B 0.5666(4) 0.5094(3) 0.1701(3) 0.0478(10) Uani 1 1 d .
H3 H 0.5949 0.4682 0.1109 0.057 Uiso 1 1 calc R
B4 B 0.4407(4) 0.4807(3) 0.2149(3) 0.0496(10) Uani 1 1 d .
H4 H 0.3871 0.4191 0.1849 0.060 Uiso 1 1 calc R
B5 B 0.4618(4) 0.5131(3) 0.3417(3) 0.0474(10) Uani 1 1 d .
H5 H 0.4227 0.4738 0.3965 0.057 Uiso 1 1 calc R
B6 B 0.6010(4) 0.5622(3) 0.3715(3) 0.0439(9) Uani 1 1 d .
H6 H 0.6520 0.5560 0.4451 0.053 Uiso 1 1 calc R
C7 C 0.5979(3) 0.6594(2) 0.2976(2) 0.0342(7) Uani 1 1 d .
C8 C 0.5804(3) 0.6306(2) 0.1871(2) 0.0393(7) Uani 1 1 d .
H8A H 0.5941 0.6942 0.1429 0.047 Uiso 1 1 calc R
B9 B 0.4465(4) 0.5892(3) 0.1463(3) 0.0448(10) Uani 1 1 d .
H9 H 0.4068 0.5986 0.0694 0.054 Uiso 1 1 calc R
B10 B 0.3760(4) 0.5856(3) 0.2520(3) 0.0476(10) Uani 1 1 d .
H10 H 0.2827 0.5853 0.2508 0.057 Uiso 1 1 calc R
B11 B 0.4796(3) 0.6414(3) 0.3447(3) 0.0400(9) Uani 1 1 d .
H11 H 0.4621 0.6880 0.4045 0.048 Uiso 1 1 calc R
C12 C 0.6711(3) 0.7471(2) 0.3284(2) 0.0383(8) Uani 1 1 d .
H12A H 0.7514 0.7306 0.3313 0.046 Uiso 1 1 calc R
H12B H 0.6605 0.7668 0.3932 0.046 Uiso 1 1 calc R
C13 C 0.6405(3) 0.8304(2) 0.2584(2) 0.0350(7) Uani 1 1 d .
H13A H 0.6798 0.8881 0.2863 0.042 Uiso 1 1 calc R
H13B H 0.6684 0.8161 0.1983 0.042 Uiso 1 1 calc R
C14 C 0.4727(3) 0.8987(2) 0.3213(2) 0.0450(8) Uani 1 1 d .
H14A H 0.3918 0.9137 0.3020 0.054 Uiso 1 1 calc R
H14B H 0.4791 0.8519 0.3739 0.054 Uiso 1 1 calc R
C15 C 0.5343(3) 0.9905(2) 0.3612(2) 0.0418(8) Uani 1 1 d .
C16 C 0.4951(3) 1.0793(3) 0.3269(3) 0.0510(9) Uani 1 1 d .
H16A H 0.4305 1.0830 0.2783 0.061 Uiso 1 1 calc R
C17 C 0.5488(4) 1.1630(3) 0.3625(3) 0.0662(12) Uani 1 1 d .
H17A H 0.5211 1.2224 0.3373 0.079 Uiso 1 1 calc R
C18 C 0.6427(4) 1.1597(3) 0.4348(3) 0.0689(12) Uani 1 1 d .
H18A H 0.6794 1.2165 0.4586 0.083 Uiso 1 1 calc R
C19 C 0.6821(4) 1.0722(4) 0.4719(3) 0.0726(13) Uani 1 1 d .
H19A H 0.7456 1.0692 0.5215 0.087 Uiso 1 1 calc R
C20 C 0.6274(4) 0.9877(3) 0.4354(3) 0.0576(10) Uani 1 1 d .
H20A H 0.6542 0.9284 0.4615 0.069 Uiso 1 1 calc R
C21 C 0.4933(3) 0.9189(2) 0.1481(2) 0.0422(8) Uani 1 1 d .
H21A H 0.4116 0.9325 0.1326 0.051 Uiso 1 1 calc R
H21B H 0.5325 0.9796 0.1660 0.051 Uiso 1 1 calc R
C22 C 0.5324(3) 0.8799(2) 0.0590(2) 0.0375(7) Uani 1 1 d .
C23 C 0.6346(3) 0.9117(2) 0.0336(2) 0.0472(9) Uani 1 1 d .
H23A H 0.6761 0.9601 0.0705 0.057 Uiso 1 1 calc R
C24 C 0.6761(3) 0.8736(3) -0.0443(3) 0.0537(9) Uani 1 1 d .
H24A H 0.7448 0.8960 -0.0602 0.064 Uiso 1 1 calc R
C25 C 0.6159(4) 0.8024(3) -0.0983(3) 0.0590(11) Uani 1 1 d .
H25A H 0.6448 0.7753 -0.1503 0.071 Uiso 1 1 calc R
C26 C 0.5135(4) 0.7705(3) -0.0768(3) 0.0600(10) Uani 1 1 d .
H26A H 0.4726 0.7223 -0.1144 0.072 Uiso 1 1 calc R
C27 C 0.4715(3) 0.8101(3) 0.0005(3) 0.0515(9) Uani 1 1 d .
H27A H 0.4008 0.7897 0.0138 0.062 Uiso 1 1 calc R
C28 C 0.2518(3) 0.7914(3) 0.1590(3) 0.0650(11) Uani 1 1 d .
H28A H 0.1986 0.7431 0.1296 0.097 Uiso 1 1 calc R
H28B H 0.2619 0.8392 0.1111 0.097 Uiso 1 1 calc R
H28C H 0.2223 0.8218 0.2116 0.097 Uiso 1 1 calc R

loop_
_atom_site_aniso_label
_atom_site_aniso_U_11
_atom_site_aniso_U_22
_atom_site_aniso_U_33
_atom_site_aniso_U_23
_atom_site_aniso_U_13
_atom_site_aniso_U_12
Ga 0.0393(2) 0.0385(2) 0.0527(3) -0.00169(18) 0.00703(17) 0.00028(18)
N 0.0452(16) 0.0301(13) 0.0350(14) -0.0005(11) 0.0108(12) 0.0031(12)
B1 0.064(3) 0.034(2) 0.055(2) 0.0027(19) 0.012(2) 0.0001(19)
B2 0.048(2) 0.033(2) 0.051(2) 0.0037(17) 0.0140(19) 0.0055(17)
B3 0.065(3) 0.035(2) 0.048(2) -0.0080(18) 0.021(2) -0.0011(19)
B4 0.062(3) 0.037(2) 0.050(2) -0.0072(18) 0.012(2) -0.0093(19)
B5 0.061(3) 0.036(2) 0.049(2) 0.0013(18) 0.022(2) -0.0107(19)
B6 0.054(2) 0.035(2) 0.043(2) 0.0065(17) 0.0085(19) 0.0009(18)
C7 0.0391(17) 0.0305(15) 0.0328(16) 0.0003(13) 0.0054(14) 0.0000(14)
C8 0.050(2) 0.0311(16) 0.0390(17) -0.0021(14) 0.0142(16) 0.0006(15)
B9 0.055(3) 0.041(2) 0.038(2) -0.0042(17) 0.0068(19) -0.0029(19)
B10 0.046(2) 0.042(2) 0.058(3) 0.0000(19) 0.016(2) -0.0057(18)
B11 0.046(2) 0.041(2) 0.0355(19) -0.0005(16) 0.0130(17) -0.0023(17)
C12 0.0397(17) 0.0340(18) 0.0402(17) 0.0007(13) 0.0032(15) -0.0023(13)
C13 0.0376(17) 0.0306(16) 0.0380(17) 0.0009(13) 0.0097(14) -0.0032(13)
C14 0.056(2) 0.0371(18) 0.0453(19) -0.0049(15) 0.0192(17) 0.0007(16)
C15 0.046(2) 0.0405(18) 0.0409(19) -0.0065(15) 0.0130(16) 0.0019(15)
C16 0.050(2) 0.0415(19) 0.060(2) -0.0081(18) 0.0064(18) 0.0017(17)
C17 0.070(3) 0.042(2) 0.087(3) -0.013(2) 0.015(3) -0.003(2)
C18 0.065(3) 0.062(3) 0.082(3) -0.036(2) 0.020(3) -0.016(2)
C19 0.060(3) 0.097(4) 0.056(3) -0.035(3) -0.002(2) 0.003(3)
C20 0.070(3) 0.057(2) 0.044(2) -0.0123(18) 0.0043(19) 0.015(2)
C21 0.049(2) 0.0323(16) 0.0459(19) 0.0076(14) 0.0108(16) 0.0048(15)
C22 0.0467(19) 0.0309(16) 0.0338(17) 0.0060(13) 0.0038(15) 0.0037(14)
C23 0.058(2) 0.0400(19) 0.0429(19) 0.0030(15) 0.0068(18) -0.0037(17)
C24 0.057(2) 0.059(2) 0.047(2) 0.0096(19) 0.0167(19) 0.004(2)
C25 0.079(3) 0.061(2) 0.039(2) 0.0019(18) 0.017(2) 0.021(2)
C26 0.076(3) 0.058(2) 0.044(2) -0.0081(19) 0.004(2) -0.004(2)
C27 0.050(2) 0.058(2) 0.044(2) 0.0043(18) 0.0040(18) -0.0051(18)
C28 0.042(2) 0.068(3) 0.085(3) 0.008(2) 0.010(2) 0.009(2)

loop_
_atom_type_symbol
_atom_type_description
_atom_type_scat_dispersion_real
_atom_type_scat_dispersion_imag
_atom_type_scat_source
C C 0.0033 0.0016 'International Tables Vol C Tables 4.2.6.8 and 6.1.1.4'
H H 0.0000 0.0000 'International Tables Vol C Tables 4.2.6.8 and 6.1.1.4'
B B 0.0013 0.0007 'International Tables Vol C Tables 4.2.6.8 and 6.1.1.4'
N N 0.0061 0.0033 'International Tables Vol C Tables 4.2.6.8 and 6.1.1.4'
Ga Ga 0.2307 1.6083 'International Tables Vol C Tables 4.2.6.8 and 6.1.1.4'

loop_
_geom_angle_atom_site_label_1
_geom_angle_atom_site_label_2
_geom_angle_atom_site_label_3
_geom_angle
C28 Ga B10 110.59(17)
C28 Ga N 103.24(14)
B10 Ga N 142.95(14)
C28 Ga B9 119.78(17)
B10 Ga B9 48.83(16)
N Ga B9 123.44(13)
C28 Ga B11 137.21(16)
B10 Ga B11 47.46(15)
N Ga B11 96.84(12)
B9 Ga B11 76.22(14)
C13 N C21 108.5(2)
C13 N C14 110.8(2)
C21 N C14 109.0(2)
C13 N Ga 117.97(18)
C21 N Ga 109.42(19)
C14 N Ga 100.71(19)
B2 B1 B6 59.6(2)
B2 B1 B5 107.9(3)
B6 B1 B5 59.7(2)
B2 B1 B4 107.4(3)
B6 B1 B4 107.7(3)
B5 B1 B4 60.8(2)
B2 B1 B3 60.1(2)
B6 B1 B3 107.1(3)
B5 B1 B3 107.6(3)
B4 B1 B3 58.9(2)
B2 B1 H1 121.9
B6 B1 H1 122.2
B5 B1 H1 121.5
B4 B1 H1 121.9
B3 B1 H1 122.4
C7 B2 C8 54.66(18)
C7 B2 B6 58.5(2)
C8 B2 B6 103.0(3)
C7 B2 B1 104.1(3)
C8 B2 B1 104.5(3)
B6 B2 B1 60.6(2)
C7 B2 B3 102.4(3)
C8 B2 B3 58.3(2)
B6 B2 B3 108.5(3)
B1 B2 B3 60.9(2)
C7 B2 H2 126.3
C8 B2 H2 125.9
B6 B2 H2 122.0
B1 B2 H2 122.3
B3 B2 H2 122.2
C8 B3 B4 104.0(3)
C8 B3 B2 59.0(2)
B4 B3 B2 107.9(3)
C8 B3 B9 58.0(2)
B4 B3 B9 60.7(2)
B2 B3 B9 108.3(3)
C8 B3 B1 103.7(3)
B4 B3 B1 60.4(2)
B2 B3 B1 59.1(2)
B9 B3 B1 108.7(3)
C8 B3 H3 125.6
B4 B3 H3 122.2
B2 B3 H3 121.5
B9 B3 H3 121.0
B1 B3 H3 122.6
B3 B4 B10 110.7(3)
B3 B4 B1 60.7(2)
B10 B4 B1 109.4(3)
B3 B4 B9 60.5(2)
B10 B4 B9 61.4(2)
B1 B4 B9 108.8(3)
B3 B4 B5 107.9(3)
B10 B4 B5 60.0(2)
B1 B4 B5 59.3(2)
B9 B4 B5 107.7(3)
B3 B4 H4 120.7
B10 B4 H4 119.9
B1 B4 H4 121.3
B9 B4 H4 121.3
B5 B4 H4 122.7
B6 B5 B1 60.0(2)
B6 B5 B10 110.3(3)
B1 B5 B10 109.0(3)
B6 B5 B11 60.7(2)
B1 B5 B11 107.8(3)
B10 B5 B11 60.5(2)
B6 B5 B4 107.2(3)
B1 B5 B4 59.9(2)
B10 B5 B4 58.9(2)
B11 B5 B4 105.5(3)
B6 B5 H5 120.8
B1 B5 H5 121.4
B10 B5 H5 120.6
B11 B5 H5 122.4
B4 B5 H5 123.6
C7 B6 B2 59.5(2)
C7 B6 B5 103.9(3)
B2 B6 B5 108.5(3)
C7 B6 B1 104.4(3)
B2 B6 B1 59.9(2)
B5 B6 B1 60.2(2)
C7 B6 B11 56.9(2)
B2 B6 B11 107.4(3)
B5 B6 B11 60.3(2)
B1 B6 B11 107.7(3)
C7 B6 H6 125.5
B2 B6 H6 121.1
B5 B6 H6 122.1
B1 B6 H6 122.4
B11 B6 H6 122.2
C12 C7 C8 117.1(3)
C12 C7 B11 119.3(3)
C8 C7 B11 111.7(3)
C12 C7 B6 121.0(3)
C8 C7 B6 112.4(2)
B11 C7 B6 64.7(2)
C12 C7 B2 117.2(3)
C8 C7 B2 62.8(2)
B11 C7 B2 116.0(3)
B6 C7 B2 62.0(2)
C7 C8 B9 112.1(3)
C7 C8 B3 112.3(3)
B9 C8 B3 63.6(2)
C7 C8 B2 62.6(2)
B9 C8 B2 116.1(3)
B3 C8 B2 62.7(2)
C7 C8 H8A 109.8
B9 C8 H8A 107.6
B3 C8 H8A 137.0
B2 C8 H8A 135.3
C8 B9 B3 58.4(2)
C8 B9 B4 103.0(3)
B3 B9 B4 58.8(2)
C8 B9 B10 105.7(3)
B3 B9 B10 107.0(3)
B4 B9 B10 58.5(2)
C8 B9 Ga 81.44(18)
B3 B9 Ga 134.8(3)
B4 B9 Ga 119.2(2)
B10 B9 Ga 61.97(17)
C8 B9 H9 120.5
B3 B9 H9 116.7
B4 B9 H9 124.8
B10 B9 H9 127.9
Ga B9 H9 100.6
B4 B10 B5 61.1(2)
B4 B10 B11 106.8(3)
B5 B10 B11 60.0(2)
B4 B10 B9 60.0(2)
B5 B10 B9 107.4(3)
B11 B10 B9 102.8(3)
B4 B10 Ga 127.7(3)
B5 B10 Ga 130.0(3)
B11 B10 Ga 71.91(18)
B9 B10 Ga 69.20(18)
B4 B10 H10 118.4
B5 B10 H10 117.3
B11 B10 H10 124.9
B9 B10 H10 125.9
Ga B10 H10 100.4
C7 B11 B5 104.1(3)
C7 B11 B6 58.4(2)
B5 B11 B6 59.0(2)
C7 B11 B10 107.3(3)
B5 B11 B10 59.5(2)
B6 B11 B10 108.1(3)
C7 B11 Ga 81.47(17)
B5 B11 Ga 118.7(2)
B6 B11 Ga 134.0(2)
B10 B11 Ga 60.64(17)
C7 B11 H11 119.4
B5 B11 H11 124.3
B6 B11 H11 116.6
B10 B11 H11 127.0
Ga B11 H11 101.6
C7 C12 C13 111.5(2)
C7 C12 H12A 109.3
C13 C12 H12A 109.3
C7 C12 H12B 109.3
C13 C12 H12B 109.3
H12A C12 H12B 108.0
N C13 C12 113.9(3)
N C13 H13A 108.8
C12 C13 H13A 108.8
N C13 H13B 108.8
C12 C13 H13B 108.8
H13A C13 H13B 107.7
C15 C14 N 116.7(3)
C15 C14 H14A 108.1
N C14 H14A 108.1
C15 C14 H14B 108.1
N C14 H14B 108.1
H14A C14 H14B 107.3
C16 C15 C20 117.8(3)
C16 C15 C14 120.6(3)
C20 C15 C14 121.5(3)
C15 C16 C17 121.4(4)
C15 C16 H16A 119.3
C17 C16 H16A 119.3
C18 C17 C16 120.4(4)
C18 C17 H17A 119.8
C16 C17 H17A 119.8
C19 C18 C17 119.3(4)
C19 C18 H18A 120.3
C17 C18 H18A 120.3
C18 C19 C20 119.9(4)
C18 C19 H19A 120.0
C20 C19 H19A 120.0
C15 C20 C19 121.0(4)
C15 C20 H20A 119.5
C19 C20 H20A 119.5
C22 C21 N 113.7(3)
C22 C21 H21A 108.8
N C21 H21A 108.8
C22 C21 H21B 108.8
N C21 H21B 108.8
H21A C21 H21B 107.7
C27 C22 C23 117.4(3)
C27 C22 C21 122.4(3)
C23 C22 C21 120.2(3)
C24 C23 C22 121.6(3)
C24 C23 H23A 119.2
C22 C23 H23A 119.2
C25 C24 C23 119.4(4)
C25 C24 H24A 120.3
C23 C24 H24A 120.3
C24 C25 C26 120.7(4)
C24 C25 H25A 119.7
C26 C25 H25A 119.7
C25 C26 C27 119.6(4)
C25 C26 H26A 120.2
C27 C26 H26A 120.2
C26 C27 C22 121.2(4)
C26 C27 H27A 119.4
C22 C27 H27A 119.4
Ga C28 H28A 109.5
Ga C28 H28B 109.5
H28A C28 H28B 109.5
Ga C28 H28C 109.5
H28A C28 H28C 109.5
H28B C28 H28C 109.5

loop_
_geom_bond_atom_site_label_1
_geom_bond_atom_site_label_2
_geom_bond_distance
Ga C28 1.961(4)
Ga B10 2.123(4)
Ga N 2.138(3)
Ga B9 2.248(4)
Ga B11 2.315(4)
N C13 1.492(4)
N C21 1.519(4)
N C14 1.528(4)
B1 B2 1.755(6)
B1 B6 1.767(6)
B1 B5 1.770(6)
B1 B4 1.780(6)
B1 B3 1.786(6)
B1 H1 1.1000
B2 C7 1.707(5)
B2 C8 1.710(5)
B2 B6 1.749(6)
B2 B3 1.772(6)
B2 H2 1.1000
B3 C8 1.696(5)
B3 B4 1.753(6)
B3 B9 1.783(6)
B3 H3 1.1000
B4 B10 1.758(6)
B4 B9 1.786(6)
B4 B5 1.796(6)
B4 H4 1.1000
B5 B6 1.761(6)
B5 B10 1.778(6)
B5 B11 1.785(5)
B5 H5 1.1000
B6 C7 1.688(5)
B6 B11 1.792(6)
B6 H6 1.1000
C7 C12 1.510(4)
C7 C8 1.569(4)
C7 B11 1.659(5)
C8 B9 1.687(5)
C8 H8A 1.1000
B9 B10 1.810(6)
B9 H9 1.1000
B10 B11 1.794(6)
B10 H10 1.1000
B11 H11 1.1000
C12 C13 1.512(4)
C12 H12A 0.9700
C12 H12B 0.9700
C13 H13A 0.9700
C13 H13B 0.9700
C14 C15 1.520(5)
C14 H14A 0.9700
C14 H14B 0.9700
C15 C16 1.369(5)
C15 C20 1.376(5)
C16 C17 1.371(5)
C16 H16A 0.9300
C17 C18 1.366(6)
C17 H17A 0.9300
C18 C19 1.366(6)
C18 H18A 0.9300
C19 C20 1.388(6)
C19 H19A 0.9300
C20 H20A 0.9300
C21 C22 1.496(4)
C21 H21A 0.9700
C21 H21B 0.9700
C22 C27 1.383(5)
C22 C23 1.386(5)
C23 C24 1.369(5)
C23 H23A 0.9300
C24 C25 1.363(5)
C24 H24A 0.9300
C25 C26 1.368(6)
C25 H25A 0.9300
C26 C27 1.374(5)
C26 H26A 0.9300
C27 H27A 0.9300
C28 H28A 0.9600
C28 H28B 0.9600
C28 H28C 0.9600

loop_
_geom_torsion_atom_site_label_1
_geom_torsion_atom_site_label_2
_geom_torsion_atom_site_label_3
_geom_torsion_atom_site_label_4
_geom_torsion
C28 Ga N C13 -170.0(2)
B10 Ga N C13 34.3(3)
B9 Ga N C13 -30.0(3)
B11 Ga N C13 48.0(2)
C28 Ga N C21 -45.4(2)
B10 Ga N C21 158.9(2)
B9 Ga N C21 94.7(2)
B11 Ga N C21 172.7(2)
C28 Ga N C14 69.3(2)
B10 Ga N C14 -86.4(3)
B9 Ga N C14 -150.6(2)
B11 Ga N C14 -72.6(2)
B6 B1 B2 C7 -40.4(2)
B5 B1 B2 C7 -3.9(4)
B4 B1 B2 C7 60.3(3)
B3 B1 B2 C7 96.5(3)
B6 B1 B2 C8 -97.0(3)
B5 B1 B2 C8 -60.4(3)
B4 B1 B2 C8 3.7(4)
B3 B1 B2 C8 40.0(3)
B5 B1 B2 B6 36.5(3)
B4 B1 B2 B6 100.7(3)
B3 B1 B2 B6 137.0(3)
B6 B1 B2 B3 -137.0(3)
B5 B1 B2 B3 -100.4(3)
B4 B1 B2 B3 -36.3(3)
C7 B2 B3 C8 33.6(2)
B6 B2 B3 C8 94.2(3)
B1 B2 B3 C8 133.0(3)
C7 B2 B3 B4 -62.3(3)
C8 B2 B3 B4 -95.9(3)
B6 B2 B3 B4 -1.8(4)
B1 B2 B3 B4 37.1(3)
C7 B2 B3 B9 1.8(3)
C8 B2 B3 B9 -31.7(3)
B6 B2 B3 B9 62.4(3)
B1 B2 B3 B9 101.2(3)
C7 B2 B3 B1 -99.4(3)
C8 B2 B3 B1 -133.0(3)
B6 B2 B3 B1 -38.8(3)
B2 B1 B3 C8 -40.2(3)
B6 B1 B3 C8 -2.2(4)
B5 B1 B3 C8 60.7(4)
B4 B1 B3 C8 98.5(3)
B2 B1 B3 B4 -138.7(3)
B6 B1 B3 B4 -100.7(3)
B5 B1 B3 B4 -37.9(3)
B6 B1 B3 B2 38.0(3)
B5 B1 B3 B2 100.9(3)
B4 B1 B3 B2 138.7(3)
B2 B1 B3 B9 -100.6(3)
B6 B1 B3 B9 -62.6(4)
B5 B1 B3 B9 0.2(4)
B4 B1 B3 B9 38.1(3)
C8 B3 B4 B10 3.2(4)
B2 B3 B4 B10 64.8(4)
B9 B3 B4 B10 -36.7(3)
B1 B3 B4 B10 101.2(3)
C8 B3 B4 B1 -98.0(3)
B2 B3 B4 B1 -36.5(3)
B9 B3 B4 B1 -137.9(3)
C8 B3 B4 B9 39.9(2)
B2 B3 B4 B9 101.4(3)
B1 B3 B4 B9 137.9(3)
C8 B3 B4 B5 -60.7(3)
B2 B3 B4 B5 0.8(4)
B9 B3 B4 B5 -100.6(3)
B1 B3 B4 B5 37.3(3)
B2 B1 B4 B3 36.8(3)
B6 B1 B4 B3 99.6(3)
B5 B1 B4 B3 137.9(3)
B2 B1 B4 B10 -66.7(4)
B6 B1 B4 B10 -3.9(4)
B5 B1 B4 B10 34.4(3)
B3 B1 B4 B10 -103.5(3)
B2 B1 B4 B9 -1.2(4)
B6 B1 B4 B9 61.5(4)
B5 B1 B4 B9 99.9(3)
B3 B1 B4 B9 -38.1(3)
B2 B1 B4 B5 -101.1(3)
B6 B1 B4 B5 -38.3(3)
B3 B1 B4 B5 -137.9(3)
B2 B1 B5 B6 -36.5(3)
B4 B1 B5 B6 -136.9(3)
B3 B1 B5 B6 -99.9(3)
B2 B1 B5 B10 66.5(4)
B6 B1 B5 B10 103.0(3)
B4 B1 B5 B10 -33.9(3)
B3 B1 B5 B10 3.1(4)
B2 B1 B5 B11 2.4(4)
B6 B1 B5 B11 38.9(3)
B4 B1 B5 B11 -98.0(3)
B3 B1 B5 B11 -61.0(4)
B2 B1 B5 B4 100.4(3)
B6 B1 B5 B4 136.9(3)
B3 B1 B5 B4 37.0(3)
B3 B4 B5 B6 0.4(4)
B10 B4 B5 B6 -103.7(3)
B1 B4 B5 B6 38.3(3)
B9 B4 B5 B6 -63.5(4)
B3 B4 B5 B1 -37.9(3)
B10 B4 B5 B1 -142.0(3)
B9 B4 B5 B1 -101.8(3)
B3 B4 B5 B10 104.1(3)
B1 B4 B5 B10 142.0(3)
B9 B4 B5 B10 40.2(3)
B3 B4 B5 B11 63.9(4)
B10 B4 B5 B11 -40.1(3)
B1 B4 B5 B11 101.9(3)
B9 B4 B5 B11 0.1(4)
C8 B2 B6 C7 -33.0(2)
B1 B2 B6 C7 -132.5(3)
B3 B2 B6 C7 -93.5(3)
C7 B2 B6 B5 95.5(3)
C8 B2 B6 B5 62.5(3)
B1 B2 B6 B5 -36.9(3)
B3 B2 B6 B5 2.0(3)
C7 B2 B6 B1 132.5(3)
C8 B2 B6 B1 99.5(3)
B3 B2 B6 B1 38.9(3)
C7 B2 B6 B11 31.8(2)
C8 B2 B6 B11 -1.2(3)
B1 B2 B6 B11 -100.7(3)
B3 B2 B6 B11 -61.7(3)
B1 B5 B6 C7 98.8(3)
B10 B5 B6 C7 -1.9(4)
B11 B5 B6 C7 -37.9(2)
B4 B5 B6 C7 60.6(3)
B1 B5 B6 B2 36.8(3)
B10 B5 B6 B2 -64.0(4)
B11 B5 B6 B2 -100.0(3)
B4 B5 B6 B2 -1.5(4)
B10 B5 B6 B1 -100.8(3)
B11 B5 B6 B1 -136.7(3)
B4 B5 B6 B1 -38.3(3)
B1 B5 B6 B11 136.7(3)
B10 B5 B6 B11 36.0(3)
B4 B5 B6 B11 98.5(3)
B2 B1 B6 C7 41.0(3)
B5 B1 B6 C7 -98.0(3)
B4 B1 B6 C7 -59.2(4)
B3 B1 B6 C7 2.8(4)
B5 B1 B6 B2 -139.0(3)
B4 B1 B6 B2 -100.2(3)
B3 B1 B6 B2 -38.2(3)
B2 B1 B6 B5 139.0(3)
B4 B1 B6 B5 38.8(3)
B3 B1 B6 B5 100.8(3)
B2 B1 B6 B11 100.3(3)
B5 B1 B6 B11 -38.7(3)
B4 B1 B6 B11 0.1(4)
B3 B1 B6 B11 62.1(4)
B2 B6 C7 C12 -106.6(3)
B5 B6 C7 C12 149.9(3)
B1 B6 C7 C12 -147.8(3)
B11 B6 C7 C12 110.3(3)
B2 B6 C7 C8 38.8(3)
B5 B6 C7 C8 -64.8(3)
B1 B6 C7 C8 -2.4(4)
B11 B6 C7 C8 -104.4(3)
B2 B6 C7 B11 143.1(3)
B5 B6 C7 B11 39.6(3)
B1 B6 C7 B11 101.9(3)
B5 B6 C7 B2 -103.5(3)
B1 B6 C7 B2 -41.2(3)
B11 B6 C7 B2 -143.1(3)
C8 B2 C7 C12 -108.1(3)
B6 B2 C7 C12 112.5(3)
B1 B2 C7 C12 153.9(3)
B3 B2 C7 C12 -143.4(3)
B6 B2 C7 C8 -139.4(3)
B1 B2 C7 C8 -97.9(3)
B3 B2 C7 C8 -35.2(2)
C8 B2 C7 B11 102.2(3)
B6 B2 C7 B11 -37.2(3)
B1 B2 C7 B11 4.3(4)
B3 B2 C7 B11 67.0(3)
C8 B2 C7 B6 139.4(3)
B1 B2 C7 B6 41.5(3)
B3 B2 C7 B6 104.2(3)
C12 C7 C8 B9 -142.7(3)
B11 C7 C8 B9 -0.1(4)
B6 C7 C8 B9 70.5(3)
B2 C7 C8 B9 108.9(3)
C12 C7 C8 B3 147.9(3)
B11 C7 C8 B3 -69.5(3)
B6 C7 C8 B3 1.1(4)
B2 C7 C8 B3 39.5(3)
C12 C7 C8 B2 108.4(3)
B11 C7 C8 B2 -109.0(3)
B6 C7 C8 B2 -38.4(3)
B4 B3 C8 C7 63.2(4)
B2 B3 C8 C7 -39.5(3)
B9 B3 C8 C7 104.4(3)
B1 B3 C8 C7 0.8(4)
B4 B3 C8 B9 -41.3(3)
B2 B3 C8 B9 -143.9(3)
B1 B3 C8 B9 -103.7(3)
B4 B3 C8 B2 102.6(3)
B9 B3 C8 B2 143.9(3)
B1 B3 C8 B2 40.2(3)
B6 B2 C8 C7 34.7(2)
B1 B2 C8 C7 97.2(3)
B3 B2 C8 C7 138.5(3)
C7 B2 C8 B9 -102.5(3)
B6 B2 C8 B9 -67.8(3)
B1 B2 C8 B9 -5.3(4)
B3 B2 C8 B9 36.0(3)
C7 B2 C8 B3 -138.5(3)
B6 B2 C8 B3 -103.8(3)
B1 B2 C8 B3 -41.3(3)
C7 C8 B9 B3 -104.9(3)
B2 C8 B9 B3 -35.7(3)
C7 C8 B9 B4 -64.7(3)
B3 C8 B9 B4 40.1(3)
B2 C8 B9 B4 4.5(4)
C7 C8 B9 B10 -4.2(3)
B3 C8 B9 B10 100.7(3)
B2 C8 B9 B10 65.0(3)
C7 C8 B9 Ga 53.4(2)
B3 C8 B9 Ga 158.3(2)
B2 C8 B9 Ga 122.6(2)
B4 B3 B9 C8 132.8(3)
B2 B3 B9 C8 32.1(3)
B1 B3 B9 C8 94.8(3)
C8 B3 B9 B4 -132.8(3)
B2 B3 B9 B4 -100.6(3)
B1 B3 B9 B4 -38.0(3)
C8 B3 B9 B10 -98.2(3)
B4 B3 B9 B10 34.6(3)
B2 B3 B9 B10 -66.1(3)
B1 B3 B9 B10 -3.4(4)
C8 B3 B9 Ga -31.1(3)
B4 B3 B9 Ga 101.7(4)
B2 B3 B9 Ga 1.1(5)
B1 B3 B9 Ga 63.7(4)
B3 B4 B9 C8 -39.9(2)
B10 B4 B9 C8 100.6(3)
B1 B4 B9 C8 -1.8(3)
B5 B4 B9 C8 61.1(3)
B10 B4 B9 B3 140.5(3)
B1 B4 B9 B3 38.2(3)
B5 B4 B9 B3 101.0(3)
B3 B4 B9 B10 -140.5(3)
B1 B4 B9 B10 -102.4(3)
B5 B4 B9 B10 -39.5(3)
B3 B4 B9 Ga -127.3(3)
B10 B4 B9 Ga 13.3(3)
B1 B4 B9 Ga -89.1(3)
B5 B4 B9 Ga -26.3(4)
C28 Ga B9 C8 154.9(2)
B10 Ga B9 C8 -112.9(3)
N Ga B9 C8 21.0(2)
B11 Ga B9 C8 -68.18(19)
C28 Ga B9 B3 -178.7(3)
B10 Ga B9 B3 -86.5(4)
N Ga B9 B3 47.4(4)
B11 Ga B9 B3 -41.8(3)
C28 Ga B9 B4 -105.0(3)
B10 Ga B9 B4 -12.8(3)
N Ga B9 B4 121.1(3)
B11 Ga B9 B4 31.9(3)
C28 Ga B9 B10 -92.2(2)
N Ga B9 B10 133.9(2)
B11 Ga B9 B10 44.7(2)
B3 B4 B10 B5 -99.3(3)
B1 B4 B10 B5 -34.2(3)
B9 B4 B10 B5 -135.6(3)
B3 B4 B10 B11 -59.1(4)
B1 B4 B10 B11 6.1(4)
B9 B4 B10 B11 -95.3(3)
B5 B4 B10 B11 40.2(3)
B3 B4 B10 B9 36.3(3)
B1 B4 B10 B9 101.4(3)
B5 B4 B10 B9 135.6(3)
B3 B4 B10 Ga 20.7(5)
B1 B4 B10 Ga 85.9(4)
B9 B4 B10 Ga -15.5(3)
B5 B4 B10 Ga 120.0(4)
B6 B5 B10 B4 98.4(3)
B1 B5 B10 B4 34.3(3)
B11 B5 B10 B4 134.4(3)
B6 B5 B10 B11 -36.0(3)
B1 B5 B10 B11 -100.2(3)
B4 B5 B10 B11 -134.4(3)
B6 B5 B10 B9 58.9(4)
B1 B5 B10 B9 -5.2(4)
B11 B5 B10 B9 95.0(3)
B4 B5 B10 B9 -39.5(3)
B6 B5 B10 Ga -18.2(5)
B1 B5 B10 Ga -82.4(4)
B11 B5 B10 Ga 17.8(3)
B4 B5 B10 Ga -116.6(4)
C8 B9 B10 B4 -95.8(3)
B3 B9 B10 B4 -34.7(3)
Ga B9 B10 B4 -166.9(3)
C8 B9 B10 B5 -55.8(3)
B3 B9 B10 B5 5.3(4)
B4 B9 B10 B5 40.0(3)
Ga B9 B10 B5 -126.9(3)
C8 B9 B10 B11 6.3(3)
B3 B9 B10 B11 67.5(3)
B4 B9 B10 B11 102.2(3)
Ga B9 B10 B11 -64.7(2)
C8 B9 B10 Ga 71.1(2)
B3 B9 B10 Ga 132.2(3)
B4 B9 B10 Ga 166.9(3)
C28 Ga B10 B4 126.5(3)
N Ga B10 B4 -78.9(4)
B9 Ga B10 B4 14.4(3)
B11 Ga B10 B4 -97.5(4)
C28 Ga B10 B5 -152.1(3)
N Ga B10 B5 2.5(5)
B9 Ga B10 B5 95.7(4)
B11 Ga B10 B5 -16.2(3)
C28 Ga B10 B11 -136.0(2)
N Ga B10 B11 18.7(3)
B9 Ga B10 B11 111.9(3)
C28 Ga B10 B9 112.1(2)
N Ga B10 B9 -93.2(3)
B11 Ga B10 B9 -111.9(3)
C12 C7 B11 B5 -151.8(3)
C8 C7 B11 B5 66.4(3)
B6 C7 B11 B5 -39.0(3)
B2 C7 B11 B5 -2.8(4)
C12 C7 B11 B6 -112.8(3)
C8 C7 B11 B6 105.4(3)
B2 C7 B11 B6 36.1(3)
C12 C7 B11 B10 146.2(3)
C8 C7 B11 B10 4.4(3)
B6 C7 B11 B10 -101.0(3)
B2 C7 B11 B10 -64.9(3)
C12 C7 B11 Ga 90.6(2)
C8 C7 B11 Ga -51.1(2)
B6 C7 B11 Ga -156.5(2)
B2 C7 B11 Ga -120.4(2)
B6 B5 B11 C7 38.7(2)
B1 B5 B11 C7 0.1(4)
B10 B5 B11 C7 -102.0(3)
B4 B5 B11 C7 -62.6(3)
B1 B5 B11 B6 -38.6(3)
B10 B5 B11 B6 -140.7(3)
B4 B5 B11 B6 -101.3(3)
B6 B5 B11 B10 140.7(3)
B1 B5 B11 B10 102.1(3)
B4 B5 B11 B10 39.4(3)
B6 B5 B11 Ga 126.6(3)
B1 B5 B11 Ga 88.0(3)
B10 B5 B11 Ga -14.2(3)
B4 B5 B11 Ga 25.2(4)
B2 B6 B11 C7 -32.8(2)
B5 B6 B11 C7 -134.6(3)
B1 B6 B11 C7 -96.0(3)
C7 B6 B11 B5 134.6(3)
B2 B6 B11 B5 101.8(3)
B1 B6 B11 B5 38.6(3)
C7 B6 B11 B10 99.6(3)
B2 B6 B11 B10 66.7(3)
B5 B6 B11 B10 -35.0(3)
B1 B6 B11 B10 3.6(4)
C7 B6 B11 Ga 33.2(3)
B2 B6 B11 Ga 0.4(4)
B5 B6 B11 Ga -101.4(3)
B1 B6 B11 Ga -62.7(4)
B4 B10 B11 C7 55.7(3)
B5 B10 B11 C7 96.4(3)
B9 B10 B11 C7 -6.5(3)
Ga B10 B11 C7 -69.3(2)
B4 B10 B11 B5 -40.7(3)
B9 B10 B11 B5 -102.9(3)
Ga B10 B11 B5 -165.7(3)
B4 B10 B11 B6 -5.9(4)
B5 B10 B11 B6 34.8(3)
B9 B10 B11 B6 -68.1(3)
Ga B10 B11 B6 -130.9(2)
B4 B10 B11 Ga 125.0(3)
B5 B10 B11 Ga 165.7(3)
B9 B10 B11 Ga 62.8(2)
C28 Ga B11 C7 -171.3(2)
B10 Ga B11 C7 115.4(3)
N Ga B11 C7 -53.37(18)
B9 Ga B11 C7 69.45(19)
C28 Ga B11 B5 87.2(3)
B10 Ga B11 B5 14.0(3)
N Ga B11 B5 -154.8(3)
B9 Ga B11 B5 -32.0(3)
C28 Ga B11 B6 160.5(3)
B10 Ga B11 B6 87.3(4)
N Ga B11 B6 -81.5(3)
B9 Ga B11 B6 41.3(3)
C28 Ga B11 B10 73.2(3)
N Ga B11 B10 -168.80(19)
B9 Ga B11 B10 -46.0(2)
C8 C7 C12 C13 45.2(4)
B11 C7 C12 C13 -94.6(3)
B6 C7 C12 C13 -171.0(3)
B2 C7 C12 C13 116.8(3)
C21 N C13 C12 -167.2(3)
C14 N C13 C12 73.1(3)
Ga N C13 C12 -42.1(3)
C7 C12 C13 N 48.9(4)
C13 N C14 C15 55.1(4)
C21 N C14 C15 -64.2(4)
Ga N C14 C15 -179.2(2)
N C14 C15 C16 91.6(4)
N C14 C15 C20 -91.3(4)
C20 C15 C16 C17 2.2(6)
C14 C15 C16 C17 179.4(4)
C15 C16 C17 C18 -1.0(6)
C16 C17 C18 C19 -0.5(7)
C17 C18 C19 C20 0.6(7)
C16 C15 C20 C19 -2.1(6)
C14 C15 C20 C19 -179.3(4)
C18 C19 C20 C15 0.8(7)
C13 N C21 C22 58.6(3)
C14 N C21 C22 179.4(3)
Ga N C21 C22 -71.4(3)
N C21 C22 C27 76.6(4)
N C21 C22 C23 -101.8(3)
C27 C22 C23 C24 -2.1(5)
C21 C22 C23 C24 176.3(3)
C22 C23 C24 C25 -0.2(5)
C23 C24 C25 C26 1.5(6)
C24 C25 C26 C27 -0.5(6)
C25 C26 C27 C22 -1.9(6)
C23 C22 C27 C26 3.2(5)
C21 C22 C27 C26 -175.3(3)
